data_7055133
loop_
_publ_author_name
'Qian, Guifen'
'Zhong, Wei'
'Wei, Zhenhong'
'Wang, Hailong'
'Xiao, Zhiyin'
'Long, Li'
'Liu, Xiaoming'

_publ_section_title
;
 Diiron hexacarbonyl complexes bearing naphthalene-1,8-dithiolate bridge
 moiety as mimics of the sub-unit of [FeFe]-hydrogenase: synthesis,
 characterisation and electrochemical investigations
;
_journal_issue 12
_journal_name_full 'New J. Chem.'
_journal_page_first 9752
_journal_paper_doi 10.1039/C5NJ02074C
_journal_volume 39
_journal_year 2015
_chemical_formula_sum 'C29 H18 Cl2 Fe3 O8 S2'
_chemical_formula_weight 797.00
_chemical_name_systematic
; 
 ? 
;
_space_group_IT_number 2
_symmetry_cell_setting triclinic
_symmetry_space_group_name_Hall '-P 1'
_symmetry_space_group_name_H-M 'P -1'
_atom_sites_solution_hydrogens geom
_atom_sites_solution_primary direct
_atom_sites_solution_secondary difmap
_audit_creation_method SHELXL-97
_audit_update_record
;
2015-09-14 deposited with the CCDC.
2015-09-29 downloaded from the CCDC.
;
_cell_angle_alpha 68.932(11)
_cell_angle_beta 78.682(11)
_cell_angle_gamma 84.567(12)
_cell_formula_units_Z 2
_cell_length_a 7.653(8)
_cell_length_b 14.654(15)
_cell_length_c 14.902(15)
_cell_measurement_reflns_used 4988
_cell_measurement_temperature 296(2)
_cell_measurement_theta_max 28.32
_cell_measurement_theta_min 2.45
_cell_volume 1529(3)
_computing_cell_refinement 'Bruker SMART'
_computing_data_collection 'Bruker SMART'
_computing_data_reduction 'Bruker SAINT'
_computing_molecular_graphics 'Bruker SHELXTL'
_computing_publication_material 'Bruker SHELXTL'
_computing_structure_refinement 'SHELXL-97 (Sheldrick, 1997)'
_computing_structure_solution 'SHELXS-97 (Sheldrick, 1990)'
_diffrn_ambient_temperature 296(2)
_diffrn_measured_fraction_theta_full 0.928
_diffrn_measured_fraction_theta_max 0.928
_diffrn_measurement_device_type 'CCD area detector'
_diffrn_measurement_method 'phi and omega scans'
_diffrn_radiation_monochromator graphite
_diffrn_radiation_source 'fine-focus sealed tube'
_diffrn_radiation_type MoK\a
_diffrn_radiation_wavelength 0.71073
_diffrn_reflns_av_R_equivalents 0.0163
_diffrn_reflns_av_unetI/netI 0.0292
_diffrn_reflns_limit_h_max 9
_diffrn_reflns_limit_h_min -9
_diffrn_reflns_limit_k_max 15
_diffrn_reflns_limit_k_min -17
_diffrn_reflns_limit_l_max 15
_diffrn_reflns_limit_l_min -16
_diffrn_reflns_number 7337
_diffrn_reflns_theta_full 25.00
_diffrn_reflns_theta_max 25.00
_diffrn_reflns_theta_min 2.45
_exptl_absorpt_coefficient_mu 1.766
_exptl_absorpt_correction_T_max 0.823
_exptl_absorpt_correction_T_min 0.690
_exptl_absorpt_correction_type multi-scan
_exptl_absorpt_process_details sadabs
_exptl_crystal_colour red
_exptl_crystal_density_diffrn 1.732
_exptl_crystal_density_method 'not measured'
_exptl_crystal_description block
_exptl_crystal_F_000 800
_exptl_crystal_size_max 0.24
_exptl_crystal_size_mid 0.18
_exptl_crystal_size_min 0.11
_refine_diff_density_max 0.950
_refine_diff_density_min -0.696
_refine_diff_density_rms 0.069
_refine_ls_extinction_method none
_refine_ls_goodness_of_fit_ref 1.022
_refine_ls_hydrogen_treatment mixed
_refine_ls_matrix_type full
_refine_ls_number_parameters 397
_refine_ls_number_reflns 4989
_refine_ls_number_restraints 0
_refine_ls_restrained_S_all 1.022
_refine_ls_R_factor_all 0.0440
_refine_ls_R_factor_gt 0.0373
_refine_ls_shift/su_max 0.001
_refine_ls_shift/su_mean 0.000
_refine_ls_structure_factor_coef Fsqd
_refine_ls_weighting_details 'calc w=1/[\s^2^(Fo^2^)+(0.0550P)^2^+1.6355P] where P=(Fo^2^+2Fc^2^)/3'
_refine_ls_weighting_scheme calc
_refine_ls_wR_factor_gt 0.0976
_refine_ls_wR_factor_ref 0.1029
_reflns_number_gt 4314
_reflns_number_total 4989
_reflns_threshold_expression >2sigma(I)
_cod_data_source_file c5nj02074c2.cif
_cod_data_source_block 7
_cod_depositor_comments
;
The following automatic conversions were performed:

'_symmetry_cell_setting' value 'Triclinic' changed to 'triclinic'
according to
/usr/data/users/saulius/crontab/automatic-downloads/rss-feeds/RSC/lib/dictionaries/cif_core.dic
dictionary named 'cif_core.dic' version 2.4.2 from 2011-04-26.

Automatic conversion script
Id: cif_fix_values 3271 2015-04-21 07:52:19Z andrius 

 Adding full bibliography for 7055129--7055134.cif.
;
_cod_original_sg_symbol_H-M P-1
_cod_database_code 7055133

loop_
_symmetry_equiv_pos_as_xyz
'x, y, z'
'-x, -y, -z'

loop_
_atom_site_label
_atom_site_type_symbol
_atom_site_fract_x
_atom_site_fract_y
_atom_site_fract_z
_atom_site_U_iso_or_equiv
_atom_site_adp_type
_atom_site_occupancy
_atom_site_symmetry_multiplicity
_atom_site_calc_flag
_atom_site_refinement_flags
Fe1 Fe 0.79063(6) 0.71035(3) 1.33788(3) 0.03458(14) Uani 1 1 d .
Fe2 Fe 0.52830(6) 0.66362(3) 1.28728(4) 0.03492(14) Uani 1 1 d .
Fe3 Fe 1.14521(6) 0.82737(3) 0.62708(3) 0.03587(14) Uani 1 1 d .
S1 S 0.53145(11) 0.79549(6) 1.32931(6) 0.0378(2) Uani 1 1 d .
S2 S 0.77945(11) 0.72413(5) 1.18439(6) 0.03305(19) Uani 1 1 d .
O1 O 1.0510(4) 0.8615(2) 1.2905(2) 0.0633(8) Uani 1 1 d .
O2 O 0.6872(5) 0.6467(2) 1.5510(2) 0.0697(9) Uani 1 1 d .
O3 O 1.0272(4) 0.5384(2) 1.3539(2) 0.0683(9) Uani 1 1 d .
O4 O 0.3085(5) 0.5704(2) 1.4786(2) 0.0732(9) Uani 1 1 d .
O5 O 0.6450(5) 0.4750(2) 1.2680(3) 0.0896(12) Uani 1 1 d .
O6 O 0.2643(4) 0.7149(2) 1.1583(3) 0.0703(9) Uani 1 1 d .
O7 O 1.1767(5) 0.6856(2) 0.8930(2) 0.0728(10) Uani 1 1 d .
O8 O 1.0441(4) 0.83087(17) 0.88231(17) 0.0461(6) Uani 1 1 d .
Cl1 Cl 0.1601(6) 0.49644(19) 0.1345(2) 0.2048(16) Uani 1 1 d .
C1 C 0.9508(5) 0.8022(3) 1.3122(3) 0.0415(8) Uani 1 1 d .
Cl2 Cl 0.3877(3) 0.37142(14) 0.0490(2) 0.1602(11) Uani 1 1 d .
C2 C 0.7298(5) 0.6721(3) 1.4690(3) 0.0467(9) Uani 1 1 d .
C3 C 0.9368(5) 0.6050(3) 1.3477(3) 0.0441(9) Uani 1 1 d .
C4 C 0.3915(5) 0.6064(3) 1.4039(3) 0.0474(9) Uani 1 1 d .
C5 C 0.5979(5) 0.5473(3) 1.2762(3) 0.0513(10) Uani 1 1 d .
C6 C 0.3653(5) 0.6950(3) 1.2085(3) 0.0448(9) Uani 1 1 d .
C7 C 0.5510(4) 0.9068(2) 1.2283(3) 0.0351(7) Uani 1 1 d .
C8 C 0.4536(5) 0.9829(3) 1.2496(3) 0.0457(9) Uani 1 1 d .
H8 H 0.3844 0.9715 1.3111 0.055 Uiso 1 1 calc R
C9 C 0.4580(6) 1.0770(3) 1.1795(3) 0.0525(10) Uani 1 1 d .
H9 H 0.3927 1.1279 1.1947 0.063 Uiso 1 1 calc R
C10 C 0.5563(5) 1.0938(3) 1.0905(3) 0.0472(9) Uani 1 1 d .
H10 H 0.5585 1.1568 1.0447 0.057 Uiso 1 1 calc R
C11 C 0.6568(5) 1.0181(2) 1.0645(3) 0.0373(8) Uani 1 1 d .
C12 C 0.7554(5) 1.0358(2) 0.9709(3) 0.0429(9) Uani 1 1 d .
H12 H 0.7559 1.0990 0.9254 0.051 Uiso 1 1 calc R
C13 C 0.8503(5) 0.9642(3) 0.9443(3) 0.0430(8) Uani 1 1 d .
H13 H 0.9136 0.9783 0.8810 0.052 Uiso 1 1 calc R
C14 C 0.8534(4) 0.8679(2) 1.0126(2) 0.0348(7) Uani 1 1 d .
C15 C 0.7583(4) 0.8474(2) 1.1062(2) 0.0308(7) Uani 1 1 d .
C16 C 0.6557(4) 0.9212(2) 1.1358(2) 0.0323(7) Uani 1 1 d .
C17 C 0.9596(5) 0.7888(3) 0.9823(3) 0.0454(9) Uani 1 1 d .
H17A H 1.0489 0.7607 1.0234 0.055 Uiso 1 1 calc R
H17B H 0.8816 0.7372 0.9895 0.055 Uiso 1 1 calc R
C18 C 1.1543(5) 0.7706(3) 0.8467(3) 0.0434(8) Uani 1 1 d .
C19 C 1.2409(5) 0.8210(2) 0.7460(3) 0.0393(8) Uani 1 1 d .
C20 C 1.3663(5) 0.7768(3) 0.6887(3) 0.0457(9) Uani 1 1 d .
H20 H 1.4087 0.7123 0.7090 0.055 Uiso 1 1 calc R
C21 C 1.4146(5) 0.8484(3) 0.5956(3) 0.0508(10) Uani 1 1 d .
H21 H 1.4949 0.8393 0.5437 0.061 Uiso 1 1 calc R
C22 C 1.3203(5) 0.9362(3) 0.5945(3) 0.0473(9) Uani 1 1 d .
H22 H 1.3282 0.9948 0.5418 0.057 Uiso 1 1 calc R
C23 C 1.2119(5) 0.9204(3) 0.6871(3) 0.0427(8) Uani 1 1 d .
H23 H 1.1359 0.9662 0.7060 0.051 Uiso 1 1 calc R
C24 C 1.0328(6) 0.7104(3) 0.6222(4) 0.0632(12) Uani 1 1 d .
H24 H 1.0718 0.6456 0.6472 0.076 Uiso 1 1 calc R
C25 C 0.9078(6) 0.7598(3) 0.6727(3) 0.0599(11) Uani 1 1 d .
H25 H 0.8502 0.7335 0.7371 0.072 Uiso 1 1 calc R
C26 C 0.8857(5) 0.8550(3) 0.6093(3) 0.0568(11) Uani 1 1 d .
H26 H 0.8105 0.9033 0.6238 0.068 Uiso 1 1 calc R
C27 C 0.9968(6) 0.8651(3) 0.5196(3) 0.0525(10) Uani 1 1 d .
H27 H 1.0076 0.9216 0.4644 0.063 Uiso 1 1 calc R
C28 C 1.0881(6) 0.7765(3) 0.5269(3) 0.0568(11) Uani 1 1 d .
H28 H 1.1705 0.7634 0.4779 0.068 Uiso 1 1 calc R
C29 C 0.2217(10) 0.4595(4) 0.0369(6) 0.114(2) Uani 1 1 d .
H29A H 0.2609 0.5160 -0.0204 0.137 Uiso 1 1 calc R
H29B H 0.1180 0.4346 0.0257 0.137 Uiso 1 1 calc R

loop_
_atom_site_aniso_label
_atom_site_aniso_U_11
_atom_site_aniso_U_22
_atom_site_aniso_U_33
_atom_site_aniso_U_23
_atom_site_aniso_U_13
_atom_site_aniso_U_12
Fe1 0.0402(3) 0.0325(3) 0.0273(3) -0.00487(19) -0.0055(2) -0.00587(19)
Fe2 0.0383(3) 0.0277(2) 0.0331(3) -0.00377(19) -0.0032(2) -0.00804(19)
Fe3 0.0414(3) 0.0346(3) 0.0286(3) -0.0092(2) -0.0003(2) -0.0067(2)
S1 0.0431(5) 0.0344(4) 0.0314(5) -0.0090(3) 0.0006(4) -0.0043(3)
S2 0.0396(4) 0.0280(4) 0.0276(5) -0.0057(3) -0.0023(3) -0.0049(3)
O1 0.078(2) 0.0551(17) 0.0534(19) -0.0099(14) -0.0078(15) -0.0315(16)
O2 0.089(2) 0.081(2) 0.0303(18) -0.0098(14) -0.0047(15) -0.0137(17)
O3 0.0639(19) 0.0472(16) 0.083(2) -0.0117(15) -0.0136(16) 0.0105(15)
O4 0.083(2) 0.0605(19) 0.0506(19) 0.0006(15) 0.0192(16) -0.0242(16)
O5 0.103(3) 0.0384(17) 0.124(3) -0.0325(19) -0.003(2) 0.0006(17)
O6 0.072(2) 0.0615(19) 0.074(2) -0.0043(16) -0.0376(18) -0.0093(15)
O7 0.111(3) 0.0441(16) 0.0409(17) -0.0004(13) 0.0012(16) 0.0167(16)
O8 0.0623(16) 0.0403(13) 0.0279(14) -0.0074(10) 0.0025(11) -0.0039(11)
Cl1 0.330(5) 0.1196(18) 0.137(2) -0.0386(16) 0.035(2) -0.053(2)
C1 0.050(2) 0.041(2) 0.030(2) -0.0073(15) -0.0096(15) -0.0060(17)
Cl2 0.1096(14) 0.0848(12) 0.255(3) -0.0240(15) -0.0299(17) 0.0000(10)
C2 0.055(2) 0.045(2) 0.037(2) -0.0084(17) -0.0082(17) -0.0075(17)
C3 0.044(2) 0.043(2) 0.037(2) -0.0028(16) -0.0044(16) -0.0106(17)
C4 0.052(2) 0.0352(18) 0.047(2) -0.0046(16) -0.0046(18) -0.0095(16)
C5 0.055(2) 0.035(2) 0.056(3) -0.0082(17) -0.0032(19) -0.0091(17)
C6 0.047(2) 0.0332(18) 0.048(2) -0.0063(16) -0.0065(18) -0.0099(15)
C7 0.0405(18) 0.0305(16) 0.035(2) -0.0091(14) -0.0103(14) -0.0072(13)
C8 0.050(2) 0.0402(19) 0.050(2) -0.0204(17) -0.0065(17) 0.0003(16)
C9 0.060(2) 0.0342(19) 0.066(3) -0.0204(19) -0.016(2) 0.0057(17)
C10 0.058(2) 0.0290(17) 0.054(3) -0.0081(16) -0.0197(19) -0.0019(16)
C11 0.0415(18) 0.0286(16) 0.042(2) -0.0072(14) -0.0143(15) -0.0079(14)
C12 0.054(2) 0.0309(17) 0.038(2) 0.0000(15) -0.0140(17) -0.0103(15)
C13 0.052(2) 0.0405(19) 0.029(2) -0.0011(15) -0.0039(15) -0.0136(16)
C14 0.0409(18) 0.0320(16) 0.0313(19) -0.0076(14) -0.0080(14) -0.0096(13)
C15 0.0349(16) 0.0272(15) 0.0292(18) -0.0053(13) -0.0079(13) -0.0091(12)
C16 0.0365(17) 0.0296(16) 0.0324(19) -0.0082(13) -0.0115(14) -0.0067(13)
C17 0.061(2) 0.044(2) 0.026(2) -0.0069(15) -0.0009(16) -0.0094(17)
C18 0.050(2) 0.044(2) 0.034(2) -0.0119(16) -0.0068(16) -0.0047(16)
C19 0.0439(19) 0.0400(19) 0.033(2) -0.0106(15) -0.0058(15) -0.0066(15)
C20 0.043(2) 0.047(2) 0.047(2) -0.0169(17) -0.0077(17) 0.0013(16)
C21 0.043(2) 0.062(2) 0.043(2) -0.0171(19) 0.0065(16) -0.0117(18)
C22 0.052(2) 0.043(2) 0.039(2) -0.0053(16) 0.0013(17) -0.0167(17)
C23 0.051(2) 0.0363(18) 0.041(2) -0.0152(16) -0.0018(16) -0.0100(15)
C24 0.077(3) 0.040(2) 0.079(3) -0.017(2) -0.033(3) -0.010(2)
C25 0.052(2) 0.067(3) 0.054(3) -0.011(2) -0.003(2) -0.024(2)
C26 0.042(2) 0.068(3) 0.061(3) -0.023(2) -0.0092(19) 0.0000(19)
C27 0.065(3) 0.054(2) 0.038(2) -0.0128(18) -0.0161(19) 0.0009(19)
C28 0.068(3) 0.063(3) 0.052(3) -0.035(2) -0.010(2) -0.005(2)
C29 0.118(5) 0.071(4) 0.142(7) -0.013(4) -0.039(5) -0.009(4)

loop_
_atom_type_symbol
_atom_type_description
_atom_type_scat_dispersion_real
_atom_type_scat_dispersion_imag
_atom_type_scat_source
C C 0.0033 0.0016 'International Tables Vol C Tables 4.2.6.8 and 6.1.1.4'
H H 0.0000 0.0000 'International Tables Vol C Tables 4.2.6.8 and 6.1.1.4'
N N 0.0061 0.0033 'International Tables Vol C Tables 4.2.6.8 and 6.1.1.4'
O O 0.0106 0.0060 'International Tables Vol C Tables 4.2.6.8 and 6.1.1.4'
S S 0.1246 0.1234 'International Tables Vol C Tables 4.2.6.8 and 6.1.1.4'
Fe Fe 0.3463 0.8444 'International Tables Vol C Tables 4.2.6.8 and 6.1.1.4'
Cl Cl 0.1484 0.1585 'International Tables Vol C Tables 4.2.6.8 and 6.1.1.4'

loop_
_geom_angle_atom_site_label_1
_geom_angle_atom_site_label_2
_geom_angle_atom_site_label_3
_geom_angle
C1 Fe1 C3 100.08(18)
C1 Fe1 C2 101.93(17)
C3 Fe1 C2 91.03(17)
C1 Fe1 S2 98.94(12)
C3 Fe1 S2 89.05(13)
C2 Fe1 S2 158.78(13)
C1 Fe1 S1 103.31(14)
C3 Fe1 S1 156.36(12)
C2 Fe1 S1 87.48(13)
S2 Fe1 S1 84.02(4)
C1 Fe1 Fe2 145.99(12)
C3 Fe1 Fe2 101.77(14)
C2 Fe1 Fe2 103.39(14)
S2 Fe1 Fe2 55.95(3)
S1 Fe1 Fe2 55.90(7)
C5 Fe2 C6 97.50(19)
C5 Fe2 C4 91.56(18)
C6 Fe2 C4 100.92(19)
C5 Fe2 S1 158.17(14)
C6 Fe2 S1 104.04(13)
C4 Fe2 S1 87.90(14)
C5 Fe2 S2 87.67(13)
C6 Fe2 S2 103.00(14)
C4 Fe2 S2 155.96(13)
S1 Fe2 S2 84.09(5)
C5 Fe2 Fe1 102.87(14)
C6 Fe2 Fe1 149.46(11)
C4 Fe2 Fe1 101.02(15)
S1 Fe2 Fe1 55.99(4)
S2 Fe2 Fe1 55.97(7)
C19 Fe3 C24 121.22(17)
C19 Fe3 C28 156.33(17)
C24 Fe3 C28 40.81(18)
C19 Fe3 C23 41.37(14)
C24 Fe3 C23 157.49(18)
C28 Fe3 C23 160.49(17)
C19 Fe3 C25 108.14(17)
C24 Fe3 C25 40.73(19)
C28 Fe3 C25 68.44(19)
C23 Fe3 C25 122.13(18)
C19 Fe3 C27 162.07(16)
C24 Fe3 C27 67.86(18)
C28 Fe3 C27 40.24(17)
C23 Fe3 C27 124.75(17)
C25 Fe3 C27 67.69(19)
C19 Fe3 C20 41.18(15)
C24 Fe3 C20 106.88(18)
C28 Fe3 C20 120.17(18)
C23 Fe3 C20 69.30(16)
C25 Fe3 C20 124.84(18)
C27 Fe3 C20 155.63(17)
C19 Fe3 C26 125.37(16)
C24 Fe3 C26 67.88(19)
C28 Fe3 C26 68.02(19)
C23 Fe3 C26 108.50(18)
C25 Fe3 C26 40.02(18)
C27 Fe3 C26 40.33(17)
C20 Fe3 C26 161.89(17)
C19 Fe3 C22 68.62(15)
C24 Fe3 C22 160.21(19)
C28 Fe3 C22 123.64(18)
C23 Fe3 C22 40.71(15)
C25 Fe3 C22 157.59(18)
C27 Fe3 C22 108.17(17)
C20 Fe3 C22 68.27(17)
C26 Fe3 C22 122.55(18)
C19 Fe3 C21 68.52(16)
C24 Fe3 C21 123.69(19)
C28 Fe3 C21 106.68(18)
C23 Fe3 C21 68.59(16)
C25 Fe3 C21 160.98(18)
C27 Fe3 C21 121.25(18)
C20 Fe3 C21 40.38(16)
C26 Fe3 C21 156.99(17)
C22 Fe3 C21 40.36(16)
C7 S1 Fe2 113.40(14)
C7 S1 Fe1 111.78(12)
Fe2 S1 Fe1 68.11(5)
C15 S2 Fe2 114.26(12)
C15 S2 Fe1 112.90(12)
Fe2 S2 Fe1 68.08(6)
C18 O8 C17 115.6(3)
O1 C1 Fe1 176.0(3)
O2 C2 Fe1 177.8(4)
O3 C3 Fe1 179.3(4)
O4 C4 Fe2 178.3(4)
O5 C5 Fe2 178.5(4)
O6 C6 Fe2 179.3(4)
C8 C7 C16 121.3(3)
C8 C7 S1 112.7(3)
C16 C7 S1 126.0(3)
C7 C8 C9 120.6(4)
C7 C8 H8 119.7
C9 C8 H8 119.7
C10 C9 C8 120.0(4)
C10 C9 H9 120.0
C8 C9 H9 120.0
C9 C10 C11 121.7(3)
C9 C10 H10 119.2
C11 C10 H10 119.2
C12 C11 C10 121.3(3)
C12 C11 C16 119.6(3)
C10 C11 C16 119.2(3)
C13 C12 C11 122.2(3)
C13 C12 H12 118.9
C11 C12 H12 118.9
C12 C13 C14 120.0(3)
C12 C13 H13 120.0
C14 C13 H13 120.0
C15 C14 C13 119.7(3)
C15 C14 C17 120.7(3)
C13 C14 C17 119.6(3)
C14 C15 C16 121.5(3)
C14 C15 S2 114.5(2)
C16 C15 S2 124.0(3)
C7 C16 C15 125.6(3)
C7 C16 C11 117.3(3)
C15 C16 C11 117.1(3)
O8 C17 C14 108.5(3)
O8 C17 H17A 110.0
C14 C17 H17A 110.0
O8 C17 H17B 110.0
C14 C17 H17B 110.0
H17A C17 H17B 108.4
O7 C18 O8 123.1(3)
O7 C18 C19 125.1(4)
O8 C18 C19 111.7(3)
C20 C19 C23 108.1(3)
C20 C19 C18 125.0(3)
C23 C19 C18 126.9(3)
C20 C19 Fe3 70.1(2)
C23 C19 Fe3 69.7(2)
C18 C19 Fe3 124.3(3)
C21 C20 C19 107.7(3)
C21 C20 Fe3 70.4(2)
C19 C20 Fe3 68.7(2)
C21 C20 H20 126.1
C19 C20 H20 126.1
Fe3 C20 H20 126.3
C20 C21 C22 108.3(3)
C20 C21 Fe3 69.2(2)
C22 C21 Fe3 69.5(2)
C20 C21 H21 125.8
C22 C21 H21 125.8
Fe3 C21 H21 127.0
C21 C22 C23 108.7(3)
C21 C22 Fe3 70.1(2)
C23 C22 Fe3 69.0(2)
C21 C22 H22 125.7
C23 C22 H22 125.7
Fe3 C22 H22 126.8
C22 C23 C19 107.2(3)
C22 C23 Fe3 70.2(2)
C19 C23 Fe3 68.9(2)
C22 C23 H23 126.4
C19 C23 H23 126.4
Fe3 C23 H23 126.0
C25 C24 C28 107.9(4)
C25 C24 Fe3 70.0(2)
C28 C24 Fe3 69.7(2)
C25 C24 H24 126.1
C28 C24 H24 126.1
Fe3 C24 H24 125.8
C26 C25 C24 108.0(4)
C26 C25 Fe3 70.4(2)
C24 C25 Fe3 69.3(2)
C26 C25 H25 126.0
C24 C25 H25 126.0
Fe3 C25 H25 125.9
C25 C26 C27 108.0(4)
C25 C26 Fe3 69.6(2)
C27 C26 Fe3 69.5(2)
C25 C26 H26 126.0
C27 C26 H26 126.0
Fe3 C26 H26 126.5
C28 C27 C26 108.6(4)
C28 C27 Fe3 69.6(2)
C26 C27 Fe3 70.1(2)
C28 C27 H27 125.7
C26 C27 H27 125.7
Fe3 C27 H27 126.1
C27 C28 C24 107.5(4)
C27 C28 Fe3 70.2(2)
C24 C28 Fe3 69.4(2)
C27 C28 H28 126.3
C24 C28 H28 126.3
Fe3 C28 H28 125.7
Cl1 C29 Cl2 114.6(5)
Cl1 C29 H29A 108.6
Cl2 C29 H29A 108.6
Cl1 C29 H29B 108.6
Cl2 C29 H29B 108.6
H29A C29 H29B 107.6

loop_
_geom_bond_atom_site_label_1
_geom_bond_atom_site_label_2
_geom_bond_distance
Fe1 C1 1.794(4)
Fe1 C3 1.797(4)
Fe1 C2 1.804(5)
Fe1 S2 2.241(2)
Fe1 S1 2.241(2)
Fe1 Fe2 2.509(2)
Fe2 C5 1.793(4)
Fe2 C6 1.795(4)
Fe2 C4 1.796(4)
Fe2 S1 2.239(2)
Fe2 S2 2.2405(18)
Fe3 C19 2.016(4)
Fe3 C24 2.019(4)
Fe3 C28 2.023(4)
Fe3 C23 2.026(4)
Fe3 C25 2.028(4)
Fe3 C27 2.030(4)
Fe3 C20 2.034(4)
Fe3 C26 2.038(4)
Fe3 C22 2.042(4)
Fe3 C21 2.050(4)
S1 C7 1.772(4)
S2 C15 1.775(3)
O1 C1 1.129(4)
O2 C2 1.130(5)
O3 C3 1.129(5)
O4 C4 1.133(5)
O5 C5 1.126(5)
O6 C6 1.127(5)
O7 C18 1.203(4)
O8 C18 1.339(5)
O8 C17 1.434(4)
Cl1 C29 1.696(8)
Cl2 C29 1.711(7)
C7 C8 1.380(5)
C7 C16 1.405(5)
C8 C9 1.396(5)
C8 H8 0.9300
C9 C10 1.339(6)
C9 H9 0.9300
C10 C11 1.415(5)
C10 H10 0.9300
C11 C12 1.394(5)
C11 C16 1.436(5)
C12 C13 1.352(5)
C12 H12 0.9300
C13 C14 1.414(5)
C13 H13 0.9300
C14 C15 1.381(5)
C14 C17 1.504(5)
C15 C16 1.423(5)
C17 H17A 0.9700
C17 H17B 0.9700
C18 C19 1.463(5)
C19 C20 1.424(5)
C19 C23 1.428(5)
C20 C21 1.410(5)
C20 H20 0.9300
C21 C22 1.411(6)
C21 H21 0.9300
C22 C23 1.415(5)
C22 H22 0.9300
C23 H23 0.9300
C24 C25 1.409(7)
C24 C28 1.409(6)
C24 H24 0.9300
C25 C26 1.391(6)
C25 H25 0.9300
C26 C27 1.403(6)
C26 H26 0.9300
C27 C28 1.394(6)
C27 H27 0.9300
C28 H28 0.9300
C29 H29A 0.9700
C29 H29B 0.9700
